data_7702910
loop_
_publ_author_name
'Payandeh GharibDoust, SeyedHosein'
'Heere, Michael'
'Nervi, Carlo'
'S\/orby, Magnus H'
'Hauback, Bj\/orn C'
'Jensen, Torben R.'

_publ_section_title
;
 Synthesis, structure, and polymorphic transitions of praseodymium(iii)
 and neodymium(iii) borohydride, Pr(BH<sub>4</sub>)<sub>3</sub> and
 Nd(BH<sub>4</sub>)<sub>3</sub>.
;
_journal_issue 25
_journal_name_full 'Dalton transactions (Cambridge, England : 2003)'
_journal_page_first 8307
_journal_page_last 8319
_journal_paper_doi 10.1039/c8dt00118a
_journal_volume 47
_journal_year 2018
_chemical_formula_iupac Pr(BH4)3
_chemical_formula_sum 'B3 H12 Pr'
_chemical_formula_weight 185.4359
_space_group_IT_number 226
_space_group_name_Hall '-F 4a 2 3'
_space_group_name_H-M_alt 'F m -3 c'
_symmetry_cell_setting cubic
_symmetry_space_group_name_Hall '-F 4a 2 3'
_symmetry_space_group_name_H-M 'F m -3 c'
_cell_angle_alpha 90.00000
_cell_angle_beta 90.00000
_cell_angle_gamma 90.00000
_cell_formula_units_Z 8
_cell_length_a 11.47111
_cell_length_b 11.47111
_cell_length_c 11.47111
_cell_measurement_temperature 298
_cell_volume 1509.442
_computing_structure_refinement FULLPROF
_diffrn_radiation_type X-ray
_pd_meas_2theta_range_inc 0.007033
_pd_meas_2theta_range_max 10.14400
_pd_meas_2theta_range_min 1.01550
_pd_meas_number_of_points 0
_pd_proc_2theta_range_inc 0.007033
_pd_proc_2theta_range_max 10.1457
_pd_proc_2theta_range_min 1.0172
_pd_proc_ls_prof_R_factor 1.7574
_pd_proc_ls_prof_wR_expected 0.0942
_pd_proc_ls_prof_wR_factor 4.9871
_pd_proc_wavelength 0.207190
_refine_ls_number_parameters 47
_refine_ls_number_reflns 33
_refine_ls_number_restraints 0
_refine_ls_R_I_factor 12.6471
_cod_data_source_file c8dt00118a4.cif
_cod_data_source_block Pr(BH4)3_-_beta
_cod_depositor_comments
;
The following automatic conversions were performed:

data item '_symmetry_cell_setting' value 'Cubic' was changed to
'cubic' in accordance with the
/home/saulius/struct/COD-crude-data/automatic-downloads/DataCite-retrospective/RSC/depositions/lib/dictionaries/cif_core.dic
dictionary named 'cif_core.dic' version 2.4.2 last updated on
2011-04-26.

Automatic conversion script
Id: cif_fix_values 6909 2019-04-08 15:41:33Z antanas 
;
_cod_original_cell_volume 1509.44189
_cod_original_sg_symbol_Hall '-F 4c 2 3'
_cod_database_code 7702910
_publcif_datablock.id {80391bf3-8917-45bf-a8dd-28e036f2a2dc}

_pd_proc_ls_prof_cr_factor 9.3360
_pd_proc_ls_prof_cwr_factor 17.1018
_pd_proc_ls_prof_cwr_expected 0.3230
_pd_proc_ls_prof_chi2 2803.1626
_pd_proc_ls_prof_echi2 2954.9089
_publcif_info_exptl_table_max_cols 4
_publcif_info_exptl_table_use_headnotes n

loop_
_symmetry_equiv_pos_as_xyz
x,y,z
x,-y,-z
-x,y,-z
-x,-y,z
y,z,x
-y,-z,x
y,-z,-x
-y,z,-x
z,x,y
-z,x,-y
-z,-x,y
z,-x,-y
y,x,z+1/2
-y,x,-z+1/2
y,-x,-z+1/2
-y,-x,z+1/2
z,y,x+1/2
-z,-y,x+1/2
-z,y,-x+1/2
z,-y,-x+1/2
x,z,y+1/2
x,-z,-y+1/2
-x,-z,y+1/2
-x,z,-y+1/2
-x,-y,-z
-x,y,z
x,-y,z
x,y,-z
-y,-z,-x
y,z,-x
-y,z,x
y,-z,x
-z,-x,-y
z,-x,y
z,x,-y
-z,x,y
-y,-x,-z+1/2
y,-x,z+1/2
-y,x,z+1/2
y,x,-z+1/2
-z,-y,-x+1/2
z,y,-x+1/2
z,-y,x+1/2
-z,y,x+1/2
-x,-z,-y+1/2
-x,z,y+1/2
x,z,-y+1/2
x,-z,y+1/2
x+1/2,y+1/2,z
x+1/2,-y+1/2,-z
-x+1/2,y+1/2,-z
-x+1/2,-y+1/2,z
y+1/2,z+1/2,x
-y+1/2,-z+1/2,x
y+1/2,-z+1/2,-x
-y+1/2,z+1/2,-x
z+1/2,x+1/2,y
-z+1/2,x+1/2,-y
-z+1/2,-x+1/2,y
z+1/2,-x+1/2,-y
y+1/2,x+1/2,z+1/2
-y+1/2,x+1/2,-z+1/2
y+1/2,-x+1/2,-z+1/2
-y+1/2,-x+1/2,z+1/2
z+1/2,y+1/2,x+1/2
-z+1/2,-y+1/2,x+1/2
-z+1/2,y+1/2,-x+1/2
z+1/2,-y+1/2,-x+1/2
x+1/2,z+1/2,y+1/2
x+1/2,-z+1/2,-y+1/2
-x+1/2,-z+1/2,y+1/2
-x+1/2,z+1/2,-y+1/2
-x+1/2,-y+1/2,-z
-x+1/2,y+1/2,z
x+1/2,-y+1/2,z
x+1/2,y+1/2,-z
-y+1/2,-z+1/2,-x
y+1/2,z+1/2,-x
-y+1/2,z+1/2,x
y+1/2,-z+1/2,x
-z+1/2,-x+1/2,-y
z+1/2,-x+1/2,y
z+1/2,x+1/2,-y
-z+1/2,x+1/2,y
-y+1/2,-x+1/2,-z+1/2
y+1/2,-x+1/2,z+1/2
-y+1/2,x+1/2,z+1/2
y+1/2,x+1/2,-z+1/2
-z+1/2,-y+1/2,-x+1/2
z+1/2,y+1/2,-x+1/2
z+1/2,-y+1/2,x+1/2
-z+1/2,y+1/2,x+1/2
-x+1/2,-z+1/2,-y+1/2
-x+1/2,z+1/2,y+1/2
x+1/2,z+1/2,-y+1/2
x+1/2,-z+1/2,y+1/2
x+1/2,y,z+1/2
x+1/2,-y,-z+1/2
-x+1/2,y,-z+1/2
-x+1/2,-y,z+1/2
y+1/2,z,x+1/2
-y+1/2,-z,x+1/2
y+1/2,-z,-x+1/2
-y+1/2,z,-x+1/2
z+1/2,x,y+1/2
-z+1/2,x,-y+1/2
-z+1/2,-x,y+1/2
z+1/2,-x,-y+1/2
y+1/2,x,z
-y+1/2,x,-z
y+1/2,-x,-z
-y+1/2,-x,z
z+1/2,y,x
-z+1/2,-y,x
-z+1/2,y,-x
z+1/2,-y,-x
x+1/2,z,y
x+1/2,-z,-y
-x+1/2,-z,y
-x+1/2,z,-y
-x+1/2,-y,-z+1/2
-x+1/2,y,z+1/2
x+1/2,-y,z+1/2
x+1/2,y,-z+1/2
-y+1/2,-z,-x+1/2
y+1/2,z,-x+1/2
-y+1/2,z,x+1/2
y+1/2,-z,x+1/2
-z+1/2,-x,-y+1/2
z+1/2,-x,y+1/2
z+1/2,x,-y+1/2
-z+1/2,x,y+1/2
-y+1/2,-x,-z
y+1/2,-x,z
-y+1/2,x,z
y+1/2,x,-z
-z+1/2,-y,-x
z+1/2,y,-x
z+1/2,-y,x
-z+1/2,y,x
-x+1/2,-z,-y
-x+1/2,z,y
x+1/2,z,-y
x+1/2,-z,y
x,y+1/2,z+1/2
x,-y+1/2,-z+1/2
-x,y+1/2,-z+1/2
-x,-y+1/2,z+1/2
y,z+1/2,x+1/2
-y,-z+1/2,x+1/2
y,-z+1/2,-x+1/2
-y,z+1/2,-x+1/2
z,x+1/2,y+1/2
-z,x+1/2,-y+1/2
-z,-x+1/2,y+1/2
z,-x+1/2,-y+1/2
y,x+1/2,z
-y,x+1/2,-z
y,-x+1/2,-z
-y,-x+1/2,z
z,y+1/2,x
-z,-y+1/2,x
-z,y+1/2,-x
z,-y+1/2,-x
x,z+1/2,y
x,-z+1/2,-y
-x,-z+1/2,y
-x,z+1/2,-y
-x,-y+1/2,-z+1/2
-x,y+1/2,z+1/2
x,-y+1/2,z+1/2
x,y+1/2,-z+1/2
-y,-z+1/2,-x+1/2
y,z+1/2,-x+1/2
-y,z+1/2,x+1/2
y,-z+1/2,x+1/2
-z,-x+1/2,-y+1/2
z,-x+1/2,y+1/2
z,x+1/2,-y+1/2
-z,x+1/2,y+1/2
-y,-x+1/2,-z
y,-x+1/2,z
-y,x+1/2,z
y,x+1/2,-z
-z,-y+1/2,-x
z,y+1/2,-x
z,-y+1/2,x
-z,y+1/2,x
-x,-z+1/2,-y
-x,z+1/2,y
x,z+1/2,-y
x,-z+1/2,y

loop_
_atom_site_label
_atom_site_fract_x
_atom_site_fract_y
_atom_site_fract_z
_atom_site_U_iso_or_equiv
_atom_site_occupancy
_atom_site_adp_type
_atom_site_type_symbol
Pr11 0.00000 0.00000 0.00000 0.01299 1.00000 Uiso Pr
B12 0.00000 0.00000 0.25000 0.02581 1.00016 Uiso B
H13 0.00000 0.40690 0.31160 0.03864 1.00016 Uiso H

loop_
_publcif_info_datablock.id
_publcif_info_datablock.publ_exptl
_publcif_info_datablock.publ_geom
_publcif_info_datablock.structure
{609a76bd-1cde-4704-b257-10b9e5404acf} ? ? ?
{5ae7ce1c-3196-49b6-a6fa-8a5f851342bf} y y y
{80391bf3-8917-45bf-a8dd-28e036f2a2dc} y y y

loop_
_publcif_info_tables.block_id
_publcif_info_tables.reference_item
{609a76bd-1cde-4704-b257-10b9e5404acf} '_publcif_info_datablock.publ_exptl'

loop_
_publcif_info_cif.paper_type
EX
